data_7206345
loop_
_publ_author_name
'Cruz-Cabeza, Aurora J'
'Day, Graeme M.'
'Jones, William'

_publ_section_title
;
 Structure prediction, disorder and dynamics in a DMSO solvate of
 carbamazepine.
;
_journal_issue 28
_journal_name_full 'Physical chemistry chemical physics : PCCP'
_journal_page_first 12808
_journal_page_last 12816
_journal_paper_doi 10.1039/c1cp20927b
_journal_volume 13
_journal_year 2011
_chemical_formula_moiety 'C15 H12 N2 O, C2 H6 O S'
_chemical_formula_sum 'C17 H18 N2 O2 S'
_chemical_formula_weight 314.39
_chemical_name_systematic
;
?
;
_space_group_IT_number 2
_symmetry_cell_setting triclinic
_symmetry_space_group_name_Hall '-P 1'
_symmetry_space_group_name_H-M 'P -1'
_atom_sites_solution_hydrogens geom
_atom_sites_solution_primary direct
_atom_sites_solution_secondary difmap
_audit_creation_method SHELXL-97
_cell_angle_alpha 94.491(2)
_cell_angle_beta 94.715(2)
_cell_angle_gamma 100.070(2)
_cell_formula_units_Z 2
_cell_length_a 7.3605(2)
_cell_length_b 8.9292(3)
_cell_length_c 12.2136(3)
_cell_measurement_reflns_used 4651
_cell_measurement_temperature 200(2)
_cell_measurement_theta_max 27.48
_cell_measurement_theta_min 1.00
_cell_volume 784.16(4)
_computing_cell_refinement 'HKL Scalepack (Otwinowski & Minor 1997)'
_computing_data_collection 'Collect (Nonius B.V. 1998)'
_computing_data_reduction
;
HKL Denzo and Scalepack (Otwinowski & Minor 1997)
;
_computing_publication_material 'SHELXL-97 (Sheldrick 1997)'
_computing_structure_refinement 'SHELXL-97 (Sheldrick 1997)'
_computing_structure_solution 'SIR-92 (Altomare et al. 1994)'
_diffrn_ambient_temperature 200(2)
_diffrn_measured_fraction_theta_full 0.992
_diffrn_measured_fraction_theta_max 0.992
_diffrn_measurement_device_type 'Nonius Kappa CCD'
_diffrn_measurement_method 'Thin slice \w and \f scans'
_diffrn_radiation_source 'fine-focus sealed tube'
_diffrn_radiation_type MoK\a
_diffrn_radiation_wavelength 0.71073
_diffrn_reflns_av_R_equivalents 0.0330
_diffrn_reflns_av_sigmaI/netI 0.0439
_diffrn_reflns_limit_h_max 9
_diffrn_reflns_limit_h_min -9
_diffrn_reflns_limit_k_max 11
_diffrn_reflns_limit_k_min -11
_diffrn_reflns_limit_l_max 15
_diffrn_reflns_limit_l_min -15
_diffrn_reflns_number 7801
_diffrn_reflns_theta_full 27.47
_diffrn_reflns_theta_max 27.47
_diffrn_reflns_theta_min 3.69
_exptl_absorpt_coefficient_mu 0.215
_exptl_absorpt_correction_T_max 0.995
_exptl_absorpt_correction_T_min 0.878
_exptl_absorpt_correction_type multi-scan
_exptl_absorpt_process_details
;
multi-scan from symmetry-related measurements
Sortav (Blessing 1995)
;
_exptl_crystal_colour colourless
_exptl_crystal_density_diffrn 1.332
_exptl_crystal_density_method 'not measured'
_exptl_crystal_description block
_exptl_crystal_F_000 332
_exptl_crystal_size_max 0.30
_exptl_crystal_size_mid 0.16
_exptl_crystal_size_min 0.10
_refine_diff_density_max 0.576
_refine_diff_density_min -0.632
_refine_diff_density_rms 0.197
_refine_ls_extinction_coef 0.24(2)
_refine_ls_extinction_expression Fc^*^=kFc[1+0.001xFc^2^\l^3^/sin(2\q)]^-1/4^
_refine_ls_extinction_method SHELXL
_refine_ls_goodness_of_fit_ref 1.130
_refine_ls_hydrogen_treatment constr
_refine_ls_matrix_type full
_refine_ls_number_parameters 243
_refine_ls_number_reflns 3573
_refine_ls_number_restraints 6
_refine_ls_restrained_S_all 1.164
_refine_ls_R_factor_all 0.0746
_refine_ls_R_factor_gt 0.0540
_refine_ls_shift/su_max 0.017
_refine_ls_shift/su_mean 0.001
_refine_ls_structure_factor_coef Fsqd
_refine_ls_weighting_details 'calc w=1/[\s^2^(Fo^2^)+(0.0879P)^2^+0.1940P] where P=(Fo^2^+2Fc^2^)/3'
_refine_ls_weighting_scheme calc
_refine_ls_wR_factor_gt 0.1403
_refine_ls_wR_factor_ref 0.1641
_reflns_number_gt 2896
_reflns_number_total 3573
_reflns_threshold_expression >2sigma(I)
_cod_duplicate_entry 7206344
_cod_data_source_file c1cp20927b.txt
_cod_data_source_block CBZDMSO_150K
_cod_original_sg_symbol_H-M P-1
_cod_database_code 7206345

loop_
_symmetry_equiv_pos_as_xyz
'x, y, z'
'-x, -y, -z'

loop_
_atom_site_label
_atom_site_type_symbol
_atom_site_fract_x
_atom_site_fract_y
_atom_site_fract_z
_atom_site_U_iso_or_equiv
_atom_site_adp_type
_atom_site_occupancy
_atom_site_symmetry_multiplicity
_atom_site_calc_flag
_atom_site_refinement_flags
_atom_site_disorder_assembly
_atom_site_disorder_group
O1 O -0.03032(19) 0.87253(15) 0.10712(11) 0.0399(4) Uani 1 1 d . . .
N1 N 0.1649(2) 0.93744(16) 0.26404(12) 0.0299(3) Uani 1 1 d . . .
C1 C 0.5007(2) 1.00228(19) 0.31402(14) 0.0306(4) Uani 1 1 d . . .
C2 C 0.5337(3) 0.8683(2) 0.24707(15) 0.0347(4) Uani 1 1 d . . .
H2 H 0.6446 0.8801 0.2114 0.042 Uiso 1 1 calc R . .
N2 N 0.1603(2) 1.10367(18) 0.12662(13) 0.0381(4) Uani 1 1 d . . .
H2A H 0.1162 1.1286 0.0627 0.046 Uiso 1 1 calc R . .
H2B H 0.2483 1.1679 0.1679 0.046 Uiso 1 1 calc R . .
C3 C 0.0931(2) 0.9676(2) 0.16111(14) 0.0294(4) Uani 1 1 d . . .
C4 C 0.3229(2) 1.03338(19) 0.32536(14) 0.0294(4) Uani 1 1 d . . .
C5 C 0.6513(3) 1.1023(2) 0.37303(16) 0.0378(4) Uani 1 1 d . . .
H5 H 0.7735 1.0854 0.3648 0.045 Uiso 1 1 calc R . .
C6 C 0.6262(3) 1.2243(2) 0.44255(16) 0.0402(5) Uani 1 1 d . . .
H6 H 0.7303 1.2898 0.4822 0.048 Uiso 1 1 calc R . .
C7 C 0.2450(2) 0.68364(19) 0.27358(13) 0.0298(4) Uani 1 1 d . . .
C8 C 0.0317(3) 0.4844(2) 0.34424(17) 0.0415(5) Uani 1 1 d . . .
H8 H -0.0003 0.3815 0.3609 0.050 Uiso 1 1 calc R . .
C9 C 0.4492(3) 1.2515(2) 0.45470(16) 0.0420(5) Uani 1 1 d . . .
H9 H 0.4318 1.3355 0.5029 0.050 Uiso 1 1 calc R . .
C10 C 0.1224(2) 0.78351(19) 0.29409(14) 0.0296(4) Uani 1 1 d . . .
C11 C 0.2970(3) 1.1561(2) 0.39635(16) 0.0363(4) Uani 1 1 d . . .
H11 H 0.1754 1.1745 0.4048 0.044 Uiso 1 1 calc R . .
C12 C -0.0393(3) 0.7360(2) 0.34212(16) 0.0359(4) Uani 1 1 d . . .
H12 H -0.1187 0.8064 0.3582 0.043 Uiso 1 1 calc R . .
C13 C 0.4234(3) 0.7303(2) 0.23079(14) 0.0339(4) Uani 1 1 d . . .
H13 H 0.4665 0.6543 0.1863 0.041 Uiso 1 1 calc R . .
C14 C 0.1945(3) 0.5312(2) 0.29778(15) 0.0357(4) Uani 1 1 d . . .
H14 H 0.2731 0.4600 0.2821 0.043 Uiso 1 1 calc R . .
C15 C -0.0854(3) 0.5861(2) 0.36678(18) 0.0425(5) Uani 1 1 d . . .
H15 H -0.1970 0.5532 0.3990 0.051 Uiso 1 1 calc R . .
S1 S 0.67616(12) 0.32453(11) 0.15363(7) 0.0461(3) Uani 0.62 1 d PD A 1
O2 O 0.4932(19) 0.3608(16) 0.1647(12) 0.052(2) Uani 0.62 1 d PD A 1
C16 C 0.7539(10) 0.4918(9) 0.0596(8) 0.081(2) Uani 0.62 1 d PD A 1
H16A H 0.6459 0.5353 0.0349 0.121 Uiso 0.62 1 calc PR A 1
H16B H 0.8072 0.4510 -0.0047 0.121 Uiso 0.62 1 calc PR A 1
H16C H 0.8468 0.5716 0.1023 0.121 Uiso 0.62 1 calc PR A 1
C17 C 0.697(2) 0.1860(13) 0.0702(9) 0.105(5) Uani 0.62 1 d PD A 1
H17A H 0.6538 0.0898 0.1014 0.158 Uiso 0.62 1 calc PR A 1
H17B H 0.8279 0.1929 0.0571 0.158 Uiso 0.62 1 calc PR A 1
H17C H 0.6232 0.1894 0.0003 0.158 Uiso 0.62 1 calc PR A 1
S1' S 0.5732(2) 0.33628(17) 0.05744(11) 0.0450(4) Uani 0.38 1 d PD B 2
O2' O 0.475(3) 0.356(3) 0.152(2) 0.065(5) Uani 0.38 1 d PD B 2
C16' C 0.8089(12) 0.4509(14) 0.0704(9) 0.054(2) Uani 0.38 1 d PD B 2
H16D H 0.8282 0.5197 0.1386 0.081 Uiso 0.38 1 calc PR B 2
H16E H 0.8240 0.5111 0.0070 0.081 Uiso 0.38 1 calc PR B 2
H16F H 0.8999 0.3828 0.0727 0.081 Uiso 0.38 1 calc PR B 2
C17' C 0.646(4) 0.160(2) 0.0591(14) 0.084(5) Uani 0.38 1 d PD B 2
H17D H 0.5401 0.0803 0.0694 0.126 Uiso 0.38 1 calc PR B 2
H17E H 0.7429 0.1652 0.1198 0.126 Uiso 0.38 1 calc PR B 2
H17F H 0.6944 0.1352 -0.0111 0.126 Uiso 0.38 1 calc PR B 2

loop_
_atom_site_aniso_label
_atom_site_aniso_U_11
_atom_site_aniso_U_22
_atom_site_aniso_U_33
_atom_site_aniso_U_23
_atom_site_aniso_U_13
_atom_site_aniso_U_12
O1 0.0394(8) 0.0407(7) 0.0345(7) 0.0113(5) -0.0078(5) -0.0045(6)
N1 0.0312(8) 0.0277(7) 0.0304(8) 0.0073(5) -0.0021(6) 0.0047(6)
C1 0.0326(9) 0.0308(8) 0.0288(8) 0.0079(6) 0.0005(7) 0.0056(7)
C2 0.0318(9) 0.0409(10) 0.0332(9) 0.0068(7) 0.0059(7) 0.0091(7)
N2 0.0402(9) 0.0366(8) 0.0347(8) 0.0131(6) -0.0060(6) -0.0004(7)
C3 0.0273(8) 0.0330(9) 0.0290(8) 0.0066(6) 0.0017(6) 0.0077(7)
C4 0.0338(9) 0.0270(8) 0.0273(8) 0.0071(6) -0.0018(6) 0.0055(7)
C5 0.0330(10) 0.0398(10) 0.0392(10) 0.0102(8) -0.0030(7) 0.0028(8)
C6 0.0475(11) 0.0362(10) 0.0315(9) 0.0065(7) -0.0076(8) -0.0036(8)
C7 0.0337(9) 0.0309(9) 0.0247(8) 0.0017(6) 0.0005(6) 0.0069(7)
C8 0.0471(11) 0.0313(9) 0.0469(11) 0.0118(8) 0.0049(9) 0.0053(8)
C9 0.0581(13) 0.0325(9) 0.0336(10) 0.0000(7) 0.0013(8) 0.0063(9)
C10 0.0332(9) 0.0294(8) 0.0259(8) 0.0053(6) -0.0022(6) 0.0064(7)
C11 0.0409(10) 0.0334(9) 0.0364(10) 0.0046(7) 0.0027(7) 0.0114(8)
C12 0.0333(10) 0.0366(9) 0.0400(10) 0.0088(7) 0.0032(7) 0.0107(7)
C13 0.0383(10) 0.0365(9) 0.0296(9) 0.0026(7) 0.0072(7) 0.0126(8)
C14 0.0442(11) 0.0296(9) 0.0351(9) 0.0039(7) 0.0036(8) 0.0111(8)
C15 0.0387(11) 0.0421(11) 0.0493(12) 0.0162(9) 0.0097(9) 0.0066(8)
S1 0.0376(5) 0.0635(6) 0.0323(4) 0.0052(3) 0.0050(3) -0.0054(4)
O2 0.060(6) 0.041(4) 0.057(3) -0.001(2) 0.022(3) 0.006(4)
C16 0.047(4) 0.080(5) 0.116(6) 0.009(4) 0.046(4) -0.002(3)
C17 0.150(12) 0.119(7) 0.093(7) 0.060(6) 0.067(7) 0.101(9)
S1' 0.0426(7) 0.0519(8) 0.0401(7) -0.0001(6) 0.0080(5) 0.0077(6)
O2' 0.035(4) 0.052(7) 0.103(13) -0.014(7) 0.033(6) -0.009(4)
C16' 0.032(5) 0.081(7) 0.048(4) 0.015(4) 0.012(3) 0.002(4)
C17' 0.089(9) 0.123(11) 0.047(6) -0.012(6) 0.022(5) 0.038(7)

loop_
_atom_type_symbol
_atom_type_description
_atom_type_scat_dispersion_real
_atom_type_scat_dispersion_imag
_atom_type_scat_source
C C 0.0033 0.0016 'International Tables Vol C Tables 4.2.6.8 and 6.1.1.4'
H H 0.0000 0.0000 'International Tables Vol C Tables 4.2.6.8 and 6.1.1.4'
N N 0.0061 0.0033 'International Tables Vol C Tables 4.2.6.8 and 6.1.1.4'
O O 0.0106 0.0060 'International Tables Vol C Tables 4.2.6.8 and 6.1.1.4'
S S 0.1246 0.1234 'International Tables Vol C Tables 4.2.6.8 and 6.1.1.4'

loop_
_geom_angle_atom_site_label_1
_geom_angle_atom_site_label_2
_geom_angle_atom_site_label_3
_geom_angle
_geom_angle_site_symmetry_1
_geom_angle_site_symmetry_3
_geom_angle_publ_flag
C3 N1 C4 122.87(14) . . ?
C3 N1 C10 118.03(14) . . ?
C4 N1 C10 115.87(13) . . ?
C4 C1 C5 117.69(17) . . ?
C4 C1 C2 122.77(16) . . ?
C5 C1 C2 119.50(17) . . ?
C13 C2 C1 126.72(17) . . ?
C13 C2 H2 116.6 . . ?
C1 C2 H2 116.6 . . ?
C3 N2 H2A 120.0 . . ?
C3 N2 H2B 120.0 . . ?
H2A N2 H2B 120.0 . . ?
O1 C3 N2 123.16(15) . . ?
O1 C3 N1 119.82(15) . . ?
N2 C3 N1 117.00(15) . . ?
C11 C4 C1 120.82(16) . . ?
C11 C4 N1 119.33(16) . . ?
C1 C4 N1 119.85(15) . . ?
C6 C5 C1 121.57(19) . . ?
C6 C5 H5 119.2 . . ?
C1 C5 H5 119.2 . . ?
C5 C6 C9 120.01(18) . . ?
C5 C6 H6 120.0 . . ?
C9 C6 H6 120.0 . . ?
C10 C7 C14 118.06(17) . . ?
C10 C7 C13 123.32(16) . . ?
C14 C7 C13 118.60(16) . . ?
C14 C8 C15 120.60(17) . . ?
C14 C8 H8 119.7 . . ?
C15 C8 H8 119.7 . . ?
C6 C9 C11 119.97(18) . . ?
C6 C9 H9 120.0 . . ?
C11 C9 H9 120.0 . . ?
C12 C10 C7 120.98(16) . . ?
C12 C10 N1 119.72(16) . . ?
C7 C10 N1 119.30(16) . . ?
C9 C11 C4 119.89(18) . . ?
C9 C11 H11 120.1 . . ?
C4 C11 H11 120.1 . . ?
C10 C12 C15 120.10(17) . . ?
C10 C12 H12 120.0 . . ?
C15 C12 H12 120.0 . . ?
C2 C13 C7 127.48(16) . . ?
C2 C13 H13 116.3 . . ?
C7 C13 H13 116.3 . . ?
C8 C14 C7 120.45(17) . . ?
C8 C14 H14 119.8 . . ?
C7 C14 H14 119.8 . . ?
C8 C15 C12 119.74(19) . . ?
C8 C15 H15 120.1 . . ?
C12 C15 H15 120.1 . . ?
O2 S1 C17 119.3(9) . . ?
O2 S1 C16 94.8(5) . . ?
C17 S1 C16 98.0(5) . . ?
O2' S1' C17' 107.5(12) . . ?
O2' S1' C16' 113.8(12) . . ?
C17' S1' C16' 95.2(9) . . ?
S1' C16' H16D 109.5 . . ?
S1' C16' H16E 109.5 . . ?
H16D C16' H16E 109.5 . . ?
S1' C16' H16F 109.5 . . ?
H16D C16' H16F 109.5 . . ?
H16E C16' H16F 109.5 . . ?
S1' C17' H17D 109.5 . . ?
S1' C17' H17E 109.5 . . ?
H17D C17' H17E 109.5 . . ?
S1' C17' H17F 109.5 . . ?
H17D C17' H17F 109.5 . . ?
H17E C17' H17F 109.5 . . ?

loop_
_geom_bond_atom_site_label_1
_geom_bond_atom_site_label_2
_geom_bond_distance
_geom_bond_site_symmetry_2
_geom_bond_publ_flag
O1 C3 1.235(2) . ?
N1 C3 1.388(2) . ?
N1 C4 1.434(2) . ?
N1 C10 1.439(2) . ?
C1 C4 1.400(2) . ?
C1 C5 1.402(3) . ?
C1 C2 1.463(3) . ?
C2 C13 1.342(3) . ?
C2 H2 0.9500 . ?
N2 C3 1.342(2) . ?
N2 H2A 0.8800 . ?
N2 H2B 0.8800 . ?
C4 C11 1.393(3) . ?
C5 C6 1.376(3) . ?
C5 H5 0.9500 . ?
C6 C9 1.384(3) . ?
C6 H6 0.9500 . ?
C7 C10 1.398(2) . ?
C7 C14 1.408(2) . ?
C7 C13 1.458(3) . ?
C8 C14 1.381(3) . ?
C8 C15 1.385(3) . ?
C8 H8 0.9500 . ?
C9 C11 1.389(3) . ?
C9 H9 0.9500 . ?
C10 C12 1.385(3) . ?
C11 H11 0.9500 . ?
C12 C15 1.385(3) . ?
C12 H12 0.9500 . ?
C13 H13 0.9500 . ?
C14 H14 0.9500 . ?
C15 H15 0.9500 . ?
S1 O2 1.453(12) . ?
S1 C17 1.577(10) . ?
S1 C16 1.989(8) . ?
C16 H16A 0.9800 . ?
C16 H16B 0.9800 . ?
C16 H16C 0.9800 . ?
C17 H17A 0.9800 . ?
C17 H17B 0.9800 . ?
C17 H17C 0.9800 . ?
S1' O2' 1.429(18) . ?
S1' C17' 1.750(15) . ?
S1' C16' 1.841(10) . ?
C16' H16D 0.9800 . ?
C16' H16E 0.9800 . ?
C16' H16F 0.9800 . ?
C17' H17D 0.9800 . ?
C17' H17E 0.9800 . ?
C17' H17F 0.9800 . ?

loop_
_geom_torsion_atom_site_label_1
_geom_torsion_atom_site_label_2
_geom_torsion_atom_site_label_3
_geom_torsion_atom_site_label_4
_geom_torsion
_geom_torsion_site_symmetry_1
_geom_torsion_site_symmetry_2
_geom_torsion_site_symmetry_3
_geom_torsion_site_symmetry_4
_geom_torsion_publ_flag
C4 C1 C2 C13 -32.8(3) . . . . ?
C5 C1 C2 C13 144.84(19) . . . . ?
C4 N1 C3 O1 172.19(16) . . . . ?
C10 N1 C3 O1 13.3(2) . . . . ?
C4 N1 C3 N2 -9.5(2) . . . . ?
C10 N1 C3 N2 -168.41(16) . . . . ?
C5 C1 C4 C11 -2.5(2) . . . . ?
C2 C1 C4 C11 175.24(16) . . . . ?
C5 C1 C4 N1 178.00(15) . . . . ?
C2 C1 C4 N1 -4.3(2) . . . . ?
C3 N1 C4 C11 88.4(2) . . . . ?
C10 N1 C4 C11 -112.28(18) . . . . ?
C3 N1 C4 C1 -92.0(2) . . . . ?
C10 N1 C4 C1 67.2(2) . . . . ?
C4 C1 C5 C6 2.0(3) . . . . ?
C2 C1 C5 C6 -175.81(16) . . . . ?
C1 C5 C6 C9 -0.6(3) . . . . ?
C5 C6 C9 C11 -0.3(3) . . . . ?
C14 C7 C10 C12 3.3(3) . . . . ?
C13 C7 C10 C12 -175.35(17) . . . . ?
C14 C7 C10 N1 -176.29(15) . . . . ?
C13 C7 C10 N1 5.1(2) . . . . ?
C3 N1 C10 C12 -86.5(2) . . . . ?
C4 N1 C10 C12 113.21(19) . . . . ?
C3 N1 C10 C7 93.13(19) . . . . ?
C4 N1 C10 C7 -67.2(2) . . . . ?
C6 C9 C11 C4 -0.2(3) . . . . ?
C1 C4 C11 C9 1.7(3) . . . . ?
N1 C4 C11 C9 -178.83(16) . . . . ?
C7 C10 C12 C15 -2.5(3) . . . . ?
N1 C10 C12 C15 177.10(16) . . . . ?
C1 C2 C13 C7 1.5(3) . . . . ?
C10 C7 C13 C2 30.6(3) . . . . ?
C14 C7 C13 C2 -148.01(19) . . . . ?
C15 C8 C14 C7 0.6(3) . . . . ?
C10 C7 C14 C8 -2.4(3) . . . . ?
C13 C7 C14 C8 176.35(17) . . . . ?
C14 C8 C15 C12 0.3(3) . . . . ?
C10 C12 C15 C8 0.7(3) . . . . ?
